data_1537765
loop_
_publ_author_name
'Beck, H.P.'
'Nau, H.'

_publ_section_title
;
 Zur Kenntnis der Phasen A2-2x Sn5+x Cl12 (A= K, In)
;
_journal_name_full 'Zeitschrift fuer Anorganische und Allgemeine Chemie'
_journal_page_first 193
_journal_page_last 200
_journal_volume 558
_journal_year 1988
_chemical_formula_sum 'Cl12 K1.88 Sn5.06'
_chemical_name_systematic 'K1.88 Sn5.06 Cl12'
_space_group_IT_number 174
_symmetry_space_group_name_Hall 'P -6'
_symmetry_space_group_name_H-M 'P -6'
_cell_angle_alpha 90
_cell_angle_beta 90
_cell_angle_gamma 120
_cell_formula_units_Z 1
_cell_length_a 11.92
_cell_length_b 11.92
_cell_length_c 4.289
_cell_volume 527.763
_citation_journal_id_ASTM ZAACAB
_cod_data_source_file Beck_ZAACAB_1988_1960.cif
_cod_data_source_block Cl12K1.88Sn5.06
_cod_original_cell_volume 527.7633
_cod_database_code 1537765

loop_
_symmetry_equiv_pos_as_xyz
x,y,z
-x+y,-x,-z
-y,x-y,z
x,y,-z
-x+y,-x,z
-y,x-y,-z

loop_
_atom_site_label
_atom_site_type_symbol
_atom_site_fract_x
_atom_site_fract_y
_atom_site_fract_z
_atom_site_occupancy
_atom_site_U_iso_or_equiv
Sn1 Sn+2 0.4234 0.3126 0.5 0.833 0.0
K3 K+1 0 0 0 0.935 0.0
Sn2 Sn+2 0.1165 0.4217 0 0.833 0.0
Cl1 Cl-1 0.247 0.2346 0 1 0.0
K1 K+1 0.4201 0.2418 0.5 0.167 0.0
Cl4 Cl-1 0.1303 0.6148 0.5 1 0.0
K2 K+1 0.164 0.3971 0 0.167 0.0
Cl2 Cl-1 0.0075 0.2513 0.5 1 0.0
Cl3 Cl-1 0.5166 0.1319 0 1 0.0
